data_7019771
loop_
_publ_author_name
'Lv, Chunlin'
'Zhang, Jin'
'Hao, Jian'
'Liu, Lei'
'Wei, Yongge'

_publ_section_title
;
 Syntheses and structural characterizations of di-substituted alkylimido
 hexamolybdates: an insight on bi-alkylimido functionalization.
;
_journal_issue 33
_journal_name_full 'Dalton transactions (Cambridge, England : 2003)'
_journal_page_first 10065
_journal_page_last 10070
_journal_paper_doi 10.1039/c2dt30471f
_journal_volume 41
_journal_year 2012
_chemical_absolute_configuration unk
_chemical_formula_moiety 'C12 H22 Mo6 N2 O17, 2(C16 H36 N), 2(C2 H3 N)'
_chemical_formula_sum 'C48 H100 Mo6 N6 O17'
_chemical_formula_weight 1608.98
_chemical_name_systematic
;
?
;
_space_group_crystal_system orthorhombic
_space_group_IT_number 43
_space_group_name_Hall 'F 2 -2d'
_space_group_name_H-M_alt 'F d d 2'
_symmetry_space_group_name_Hall 'F 2 -2d'
_symmetry_space_group_name_H-M 'F d d 2'
_atom_sites_solution_hydrogens geom
_atom_sites_solution_primary direct
_atom_sites_solution_secondary difmap
_audit_creation_date 2012-04-24
_audit_creation_method SHELXL-97
_cell_angle_alpha 90.00
_cell_angle_beta 90.00
_cell_angle_gamma 90.00
_cell_formula_units_Z 8
_cell_length_a 30.813(6)
_cell_length_b 32.507(7)
_cell_length_c 13.740(3)
_cell_measurement_reflns_used 8539
_cell_measurement_temperature 143(2)
_cell_measurement_theta_max 27.4621
_cell_measurement_theta_min 3.1091
_cell_volume 13763(5)
_computing_cell_refinement 'CrystalClear (Rigaku Inc., 2008)'
_computing_data_collection 'CrystalClear (Rigaku Inc., 2008)'
_computing_data_reduction 'CrystalClear (Rigaku Inc., 2008)'
_computing_molecular_graphics
;
O. V. Dolomanov, L. J. Bourhis, R. J. Gildea, J. A. K. Howard and H. Puschmann,
OLEX2: a complete structure solution, refinement and analysis program.
J. Appl. Cryst. (2009). 42, 339-341.
;
_computing_publication_material
;
O. V. Dolomanov, L. J. Bourhis, R. J. Gildea, J. A. K. Howard and H. Puschmann,
OLEX2: a complete structure solution, refinement and analysis program.
J. Appl. Cryst. (2009). 42, 339-341.
;
_computing_structure_refinement
;
XL, G.M. Sheldrick, Acta Cryst.
(2008). A64, 112-122
;
_computing_structure_solution 'SHELXS-97 (Sheldrick, 1990)'
_diffrn_ambient_temperature 143(2)
_diffrn_detector_area_resol_mean 28.5714
_diffrn_measured_fraction_theta_full 0.990
_diffrn_measured_fraction_theta_max 0.990
_diffrn_measurement_device
;
Saturn724+ (4x4 bin mode)
;
_diffrn_measurement_method dtprofit.ref
_diffrn_radiation_detector CCD
_diffrn_radiation_monochromator 'Graphite Monochromator'
_diffrn_radiation_source 'Rotating Anode'
_diffrn_radiation_type MoK\a
_diffrn_radiation_wavelength 0.71073
_diffrn_reflns_av_R_equivalents 0.0384
_diffrn_reflns_av_unetI/netI 0.0332
_diffrn_reflns_limit_h_max 35
_diffrn_reflns_limit_h_min -30
_diffrn_reflns_limit_k_max 37
_diffrn_reflns_limit_k_min -37
_diffrn_reflns_limit_l_max 16
_diffrn_reflns_limit_l_min -16
_diffrn_reflns_number 25636
_diffrn_reflns_theta_full 24.50
_diffrn_reflns_theta_max 24.50
_diffrn_reflns_theta_min 3.11
_exptl_absorpt_coefficient_mu 1.121
_exptl_absorpt_correction_T_max 0.7052
_exptl_absorpt_correction_T_min 0.6977
_exptl_absorpt_correction_type multi-scan
_exptl_absorpt_process_details '(SADABS, Sheldrick, Bruker, 2000))'
_exptl_crystal_colour Red
_exptl_crystal_density_diffrn 1.553
_exptl_crystal_density_method 'not measured'
_exptl_crystal_description Block
_exptl_crystal_F_000 6544
_exptl_crystal_size_max 0.35
_exptl_crystal_size_mid 0.34
_exptl_crystal_size_min 0.34
_refine_diff_density_max 0.899
_refine_diff_density_min -0.722
_refine_diff_density_rms 0.088
_refine_ls_abs_structure_details 'Flack H D (1983), Acta Cryst. A39, 876-881'
_refine_ls_abs_structure_Flack 0.03(9)
_refine_ls_extinction_method none
_refine_ls_goodness_of_fit_ref 1.242
_refine_ls_hydrogen_treatment constr
_refine_ls_matrix_type full
_refine_ls_number_parameters 339
_refine_ls_number_reflns 5685
_refine_ls_number_restraints 102
_refine_ls_restrained_S_all 1.242
_refine_ls_R_factor_all 0.0825
_refine_ls_R_factor_gt 0.0686
_refine_ls_shift/su_max 0.000
_refine_ls_shift/su_mean 0.000
_refine_ls_structure_factor_coef Fsqd
_refine_ls_weighting_details 'calc w=1/[\s^2^(Fo^2^)+(0.0477P)^2^+91.0507P] where P=(Fo^2^+2Fc^2^)/3'
_refine_ls_weighting_scheme calc
_refine_ls_wR_factor_gt 0.1419
_refine_ls_wR_factor_ref 0.1496
_reflns_number_gt 4661
_reflns_number_total 5685
_reflns_threshold_expression >2sigma(I)
_cod_data_source_file c2dt30471f.txt
_cod_data_source_block di-chex
_cod_database_code 7019771

loop_
_space_group_symop_id
_space_group_symop_operation_xyz
1 'x, y, z'
2 '-x, -y, z'
3 'x+1/4, -y+1/4, z+1/4'
4 '-x+1/4, y+1/4, z+1/4'
5 'x, y+1/2, z+1/2'
6 '-x, -y+1/2, z+1/2'
7 'x+1/4, -y+3/4, z+3/4'
8 '-x+1/4, y+3/4, z+3/4'
9 'x+1/2, y, z+1/2'
10 '-x+1/2, -y, z+1/2'
11 'x+3/4, -y+1/4, z+3/4'
12 '-x+3/4, y+1/4, z+3/4'
13 'x+1/2, y+1/2, z'
14 '-x+1/2, -y+1/2, z'
15 'x+3/4, -y+3/4, z+1/4'
16 '-x+3/4, y+3/4, z+1/4'

loop_
_atom_site_label
_atom_site_type_symbol
_atom_site_fract_x
_atom_site_fract_y
_atom_site_fract_z
_atom_site_U_iso_or_equiv
_atom_site_adp_type
_atom_site_occupancy
_atom_site_symmetry_multiplicity
_atom_site_calc_flag
_atom_site_refinement_flags
Mo1 Mo 0.54853(4) 0.01847(3) 0.16095(10) 0.0974(4) Uani 1 1 d D
Mo2 Mo 0.54920(3) 0.01897(3) -0.07455(10) 0.0887(4) Uani 1 1 d .
Mo3 Mo 0.47185(3) 0.06742(2) 0.04531(12) 0.0784(3) Uani 1 1 d .
O1 O 0.5000 0.0000 0.0506(9) 0.064(2) Uani 1 2 d S
O2 O 0.5839(4) 0.0334(3) -0.1642(8) 0.133(4) Uani 1 1 d .
O3 O 0.4518(3) 0.1156(2) 0.0385(9) 0.115(3) Uani 1 1 d .
O4 O 0.5000 0.0000 0.2402(10) 0.108(4) Uani 1 2 d S
O5 O 0.4381(2) 0.0383(2) -0.0524(7) 0.094(3) Uani 1 1 d .
O6 O 0.4366(3) 0.0404(3) 0.1399(7) 0.095(3) Uani 1 1 d .
O7 O 0.57933(17) 0.0297(2) 0.0404(9) 0.104(2) Uani 1 1 d .
O8 O 0.5000 0.0000 -0.1464(8) 0.080(3) Uani 1 2 d S
O9 O 0.5168(3) 0.0703(2) 0.1398(6) 0.085(2) Uani 1 1 d .
O10 O 0.5163(3) 0.0688(2) -0.0532(7) 0.096(3) Uani 1 1 d .
N1 N 0.5878(4) 0.0332(4) 0.2425(10) 0.141(5) Uani 1 1 d DU
N2 N 0.5994(2) 0.1663(2) 0.0070(6) 0.070(2) Uani 1 1 d .
C1 C 0.6246(5) 0.0468(5) 0.3061(12) 0.168(6) Uani 1 1 d DU
H1 H 0.6379 0.0722 0.2777 0.201 Uiso 1 1 calc R
C2 C 0.6586(5) 0.0128(6) 0.3084(16) 0.190(7) Uani 1 1 d DU
H2A H 0.6705 0.0083 0.2422 0.228 Uiso 1 1 calc R
H2B H 0.6453 -0.0132 0.3308 0.228 Uiso 1 1 calc R
C3 C 0.6951(6) 0.0255(8) 0.3779(14) 0.212(9) Uani 1 1 d DU
H3A H 0.7187 0.0049 0.3761 0.254 Uiso 1 1 calc R
H3B H 0.7072 0.0524 0.3578 0.254 Uiso 1 1 calc R
C4 C 0.6766(7) 0.0286(7) 0.4806(15) 0.218(9) Uani 1 1 d DU
H4A H 0.6999 0.0333 0.5289 0.262 Uiso 1 1 calc R
H4B H 0.6605 0.0033 0.4982 0.262 Uiso 1 1 calc R
C5 C 0.6459(7) 0.0657(7) 0.4755(16) 0.227(9) Uani 1 1 d DU
H5A H 0.6620 0.0899 0.4513 0.273 Uiso 1 1 calc R
H5B H 0.6350 0.0721 0.5415 0.273 Uiso 1 1 calc R
C6 C 0.6076(6) 0.0567(8) 0.4076(13) 0.213(9) Uani 1 1 d DU
H6A H 0.5907 0.0331 0.4329 0.256 Uiso 1 1 calc R
H6B H 0.5882 0.0809 0.4048 0.256 Uiso 1 1 calc R
C111 C 0.6026(3) 0.2127(3) -0.0045(9) 0.082(3) Uani 1 1 d D
H11A H 0.6204 0.2237 0.0497 0.099 Uiso 1 1 calc R
H11B H 0.6183 0.2187 -0.0658 0.099 Uiso 1 1 calc R
C112 C 0.5598(3) 0.2356(3) -0.0061(10) 0.095(3) Uani 1 1 d D
H11C H 0.5423 0.2274 0.0510 0.114 Uiso 1 1 calc R
H11D H 0.5435 0.2279 -0.0655 0.114 Uiso 1 1 calc R
C113 C 0.5666(4) 0.2822(3) -0.0044(12) 0.113(4) Uani 1 1 d D
H11E H 0.5825 0.2897 0.0555 0.135 Uiso 1 1 calc R
H11F H 0.5847 0.2902 -0.0608 0.135 Uiso 1 1 calc R
C114 C 0.5244(5) 0.3060(5) -0.0078(14) 0.150(7) Uani 1 1 d D
H11G H 0.5087 0.2991 -0.0676 0.225 Uiso 1 1 calc R
H11H H 0.5306 0.3356 -0.0068 0.225 Uiso 1 1 calc R
H11I H 0.5066 0.2988 0.0488 0.225 Uiso 1 1 calc R
C121 C 0.5739(3) 0.1537(4) 0.0967(8) 0.076(3) Uani 1 1 d .
H12A H 0.5437 0.1635 0.0889 0.091 Uiso 1 1 calc R
H12B H 0.5730 0.1233 0.0992 0.091 Uiso 1 1 calc R
C122 C 0.5907(4) 0.1691(4) 0.1925(8) 0.089(3) Uani 1 1 d D
H12C H 0.5926 0.1995 0.1907 0.106 Uiso 1 1 calc R
H12D H 0.6202 0.1581 0.2036 0.106 Uiso 1 1 calc R
C123 C 0.5614(3) 0.1562(4) 0.2758(6) 0.084(3) Uani 1 1 d D
H12E H 0.5598 0.1258 0.2787 0.100 Uiso 1 1 calc R
H12F H 0.5317 0.1669 0.2645 0.100 Uiso 1 1 calc R
C124 C 0.5786(4) 0.1728(5) 0.3719(8) 0.109(4) Uani 1 1 d D
H12G H 0.6093 0.1654 0.3787 0.163 Uiso 1 1 calc R
H12H H 0.5620 0.1607 0.4257 0.163 Uiso 1 1 calc R
H12I H 0.5755 0.2028 0.3732 0.163 Uiso 1 1 calc R
C131 C 0.6460(2) 0.1510(3) 0.0150(7) 0.069(3) Uani 1 1 d .
H13A H 0.6602 0.1653 0.0702 0.082 Uiso 1 1 calc R
H13B H 0.6618 0.1590 -0.0450 0.082 Uiso 1 1 calc R
C132 C 0.6509(2) 0.1048(3) 0.0295(8) 0.071(2) Uani 1 1 d D
H13C H 0.6358 0.0900 -0.0236 0.085 Uiso 1 1 calc R
H13D H 0.6374 0.0966 0.0920 0.085 Uiso 1 1 calc R
C133 C 0.6994(3) 0.0930(3) 0.0299(10) 0.095(3) Uani 1 1 d D
H13E H 0.7129 0.1015 -0.0322 0.114 Uiso 1 1 calc R
H13F H 0.7144 0.1076 0.0835 0.114 Uiso 1 1 calc R
C134 C 0.7044(4) 0.0466(4) 0.0432(14) 0.131(5) Uani 1 1 d D
H13G H 0.6931 0.0324 -0.0145 0.196 Uiso 1 1 calc R
H13H H 0.6880 0.0378 0.1007 0.196 Uiso 1 1 calc R
H13I H 0.7351 0.0399 0.0518 0.196 Uiso 1 1 calc R
C141 C 0.5760(3) 0.1473(3) -0.0803(9) 0.075(3) Uani 1 1 d U
H14A H 0.5716 0.1176 -0.0669 0.090 Uiso 1 1 calc R
H14B H 0.5470 0.1601 -0.0854 0.090 Uiso 1 1 calc R
C142 C 0.5982(4) 0.1513(4) -0.1771(7) 0.092(3) Uani 1 1 d DU
H14C H 0.6260 0.1361 -0.1764 0.110 Uiso 1 1 calc R
H14D H 0.6043 0.1806 -0.1912 0.110 Uiso 1 1 calc R
C143 C 0.5683(4) 0.1335(5) -0.2550(8) 0.111(4) Uani 1 1 d DU
H14E H 0.5602 0.1050 -0.2368 0.133 Uiso 1 1 calc R
H14F H 0.5413 0.1500 -0.2576 0.133 Uiso 1 1 calc R
C144 C 0.5889(7) 0.1331(7) -0.3549(10) 0.175(8) Uani 1 1 d DU
H14G H 0.5688 0.1208 -0.4018 0.262 Uiso 1 1 calc R
H14H H 0.6157 0.1168 -0.3528 0.262 Uiso 1 1 calc R
H14I H 0.5957 0.1613 -0.3747 0.262 Uiso 1 1 calc R
N3 N 0.4610(11) 0.0703(12) -0.4576(19) 0.383(17) Uiso 1 1 d DU
C7 C 0.4657(12) 0.0753(14) -0.544(2) 0.297(16) Uiso 1 1 d DU
C8 C 0.4606(8) 0.0806(8) -0.6518(18) 0.213(10) Uiso 1 1 d DU
H8A H 0.4846 0.0668 -0.6853 0.319 Uiso 1 1 calc R
H8B H 0.4609 0.1100 -0.6678 0.319 Uiso 1 1 calc R
H8C H 0.4330 0.0685 -0.6726 0.319 Uiso 1 1 calc R

loop_
_atom_site_aniso_label
_atom_site_aniso_U_11
_atom_site_aniso_U_22
_atom_site_aniso_U_33
_atom_site_aniso_U_23
_atom_site_aniso_U_13
_atom_site_aniso_U_12
Mo1 0.0829(8) 0.0819(8) 0.1272(10) -0.0161(6) -0.0327(7) 0.0011(6)
Mo2 0.0747(7) 0.0558(6) 0.1356(10) -0.0089(5) 0.0328(7) -0.0067(5)
Mo3 0.0631(5) 0.0511(4) 0.1210(7) -0.0035(6) 0.0079(6) 0.0087(4)
O1 0.038(4) 0.045(4) 0.108(6) 0.000 0.000 0.003(3)
O2 0.143(8) 0.080(6) 0.176(10) -0.003(6) 0.072(7) 0.006(6)
O3 0.132(6) 0.062(4) 0.149(7) -0.006(6) 0.032(7) 0.030(4)
O4 0.119(11) 0.087(9) 0.120(9) 0.000 0.000 0.014(8)
O5 0.056(5) 0.068(5) 0.159(8) 0.016(5) 0.001(5) 0.013(4)
O6 0.061(5) 0.095(6) 0.130(7) 0.008(5) 0.025(4) 0.020(4)
O7 0.042(3) 0.112(5) 0.159(7) -0.022(7) -0.011(6) -0.001(3)
O8 0.094(8) 0.062(6) 0.082(7) 0.000 0.000 0.025(6)
O9 0.104(6) 0.064(5) 0.087(5) -0.019(4) 0.005(4) -0.001(4)
O10 0.099(6) 0.050(5) 0.138(8) 0.010(4) 0.013(5) -0.014(4)
N1 0.123(9) 0.130(10) 0.170(11) -0.044(8) -0.072(8) -0.010(8)
N2 0.063(5) 0.061(5) 0.086(6) 0.001(4) 0.008(4) -0.021(4)
C1 0.178(12) 0.167(13) 0.158(10) -0.046(11) -0.111(10) 0.034(9)
C2 0.143(12) 0.262(18) 0.165(13) -0.038(14) -0.049(11) 0.065(11)
C3 0.146(15) 0.29(2) 0.197(15) -0.018(16) -0.074(12) 0.063(14)
C4 0.212(18) 0.26(2) 0.182(12) -0.072(16) -0.101(13) 0.102(14)
C5 0.272(18) 0.224(18) 0.185(13) -0.094(13) -0.136(13) 0.097(14)
C6 0.202(16) 0.246(19) 0.191(13) -0.088(14) -0.095(11) 0.092(14)
C111 0.079(7) 0.066(6) 0.101(8) -0.006(5) -0.003(6) -0.009(5)
C112 0.085(8) 0.082(8) 0.117(9) 0.012(6) -0.016(7) -0.011(6)
C113 0.105(10) 0.083(8) 0.150(12) 0.022(8) -0.006(9) -0.004(7)
C114 0.160(15) 0.112(12) 0.179(16) 0.027(10) -0.025(12) 0.039(11)
C121 0.047(5) 0.095(8) 0.086(7) 0.001(6) 0.009(5) -0.004(5)
C122 0.063(7) 0.095(8) 0.109(10) -0.008(7) 0.033(6) -0.008(6)
C123 0.056(5) 0.121(8) 0.073(8) 0.026(6) 0.012(5) -0.004(5)
C124 0.109(10) 0.130(11) 0.088(9) -0.003(8) 0.025(8) -0.003(9)
C131 0.038(4) 0.084(6) 0.083(7) -0.007(5) 0.001(4) -0.013(4)
C132 0.056(5) 0.087(6) 0.069(7) 0.015(5) 0.007(5) -0.010(4)
C133 0.066(6) 0.118(9) 0.101(9) 0.000(8) -0.022(7) 0.023(6)
C134 0.093(8) 0.154(12) 0.145(12) 0.031(13) 0.023(11) 0.052(8)
C141 0.046(5) 0.077(7) 0.102(7) 0.008(6) -0.010(5) -0.019(5)
C142 0.078(7) 0.097(8) 0.100(7) 0.006(6) -0.014(5) -0.012(6)
C143 0.085(8) 0.142(11) 0.106(7) -0.002(8) -0.021(6) 0.022(8)
C144 0.25(2) 0.169(18) 0.108(9) -0.004(11) -0.003(11) -0.033(16)

loop_
_atom_type_symbol
_atom_type_description
_atom_type_scat_dispersion_real
_atom_type_scat_dispersion_imag
_atom_type_scat_source
C C 0.0033 0.0016 'International Tables Vol C Tables 4.2.6.8 and 6.1.1.4'
H H 0.0000 0.0000 'International Tables Vol C Tables 4.2.6.8 and 6.1.1.4'
Mo Mo -1.6832 0.6857 'International Tables Vol C Tables 4.2.6.8 and 6.1.1.4'
N N 0.0061 0.0033 'International Tables Vol C Tables 4.2.6.8 and 6.1.1.4'
O O 0.0106 0.0060 'International Tables Vol C Tables 4.2.6.8 and 6.1.1.4'

loop_
_geom_angle_atom_site_label_1
_geom_angle_atom_site_label_2
_geom_angle_atom_site_label_3
_geom_angle
_geom_angle_site_symmetry_1
_geom_angle_site_symmetry_3
O4 Mo1 O1 77.3(4) . .
O4 Mo1 O6 87.8(3) . 2_655
O4 Mo1 O9 88.0(3) . .
O6 Mo1 O1 78.2(2) 2_655 .
O7 Mo1 O1 78.3(3) . .
O7 Mo1 O4 155.6(4) . .
O7 Mo1 O6 86.8(4) . 2_655
O7 Mo1 O9 87.5(3) . .
O9 Mo1 O1 78.2(2) . .
O9 Mo1 O6 156.3(3) . 2_655
N1 Mo1 O1 177.5(6) . .
N1 Mo1 O4 105.2(7) . .
N1 Mo1 O6 101.6(5) . 2_655
N1 Mo1 O7 99.2(6) . .
N1 Mo1 O9 102.0(6) . .
O2 Mo2 O1 178.9(3) . .
O2 Mo2 O5 104.7(4) . 2_655
O2 Mo2 O7 104.4(5) . .
O2 Mo2 O8 102.4(5) . .
O2 Mo2 O10 102.0(4) . .
O5 Mo2 O1 76.4(3) 2_655 .
O5 Mo2 O10 153.2(4) 2_655 .
O7 Mo2 O1 75.7(3) . .
O7 Mo2 O5 86.9(4) . 2_655
O7 Mo2 O8 153.2(4) . .
O7 Mo2 O10 88.6(4) . .
O8 Mo2 O1 77.5(3) . .
O8 Mo2 O5 86.0(2) . 2_655
O8 Mo2 O10 86.2(3) . .
O10 Mo2 O1 76.9(3) . .
O3 Mo3 O1 178.6(5) . .
O3 Mo3 O5 102.6(5) . .
O3 Mo3 O6 104.8(4) . .
O3 Mo3 O9 105.0(5) . .
O3 Mo3 O10 101.5(4) . .
O5 Mo3 O1 76.4(3) . .
O6 Mo3 O1 76.2(3) . .
O6 Mo3 O5 86.7(3) . .
O6 Mo3 O10 153.5(3) . .
O9 Mo3 O1 75.9(3) . .
O9 Mo3 O5 152.3(3) . .
O9 Mo3 O6 88.4(4) . .
O9 Mo3 O10 87.7(3) . .
O10 Mo3 O1 77.4(3) . .
O10 Mo3 O5 84.7(4) . .
Mo1 O1 Mo1 93.5(5) . 2_655
Mo1 O1 Mo2 89.67(5) . .
Mo1 O1 Mo2 176.8(4) 2_655 .
Mo1 O1 Mo2 176.8(4) . 2_655
Mo1 O1 Mo2 89.67(5) 2_655 2_655
Mo1 O1 Mo3 91.0(2) 2_655 2_655
Mo1 O1 Mo3 91.4(2) . 2_655
Mo1 O1 Mo3 91.0(2) . .
Mo1 O1 Mo3 91.4(2) 2_655 .
Mo2 O1 Mo2 87.2(4) . 2_655
Mo3 O1 Mo2 88.3(2) 2_655 2_655
Mo3 O1 Mo2 89.1(2) . 2_655
Mo3 O1 Mo2 88.3(2) . .
Mo3 O1 Mo2 89.1(2) 2_655 .
Mo3 O1 Mo3 176.5(6) 2_655 .
Mo1 O4 Mo1 111.9(7) . 2_655
Mo2 O5 Mo3 118.1(4) 2_655 .
Mo3 O6 Mo1 114.2(4) . 2_655
Mo2 O7 Mo1 116.4(3) . .
Mo2 O8 Mo2 117.8(5) . 2_655
Mo3 O9 Mo1 114.9(4) . .
Mo3 O10 Mo2 117.3(4) . .
C1 N1 Mo1 174.9(14) . .
C111 N2 C131 105.6(6) . .
C111 N2 C141 110.6(8) . .
C121 N2 C111 112.7(8) . .
C121 N2 C131 110.0(7) . .
C121 N2 C141 106.5(7) . .
C131 N2 C141 111.6(7) . .
N1 C1 H1 109.0 . .
N1 C1 C2 108.5(12) . .
N1 C1 C6 109.5(13) . .
C2 C1 H1 109.0 . .
C6 C1 H1 109.0 . .
C6 C1 C2 111.8(16) . .
C1 C2 H2A 110.0 . .
C1 C2 H2B 110.0 . .
C1 C2 C3 108.7(14) . .
H2A C2 H2B 108.3 . .
C3 C2 H2A 110.0 . .
C3 C2 H2B 110.0 . .
C2 C3 H3A 110.0 . .
C2 C3 H3B 110.0 . .
H3A C3 H3B 108.3 . .
C4 C3 C2 108.6(17) . .
C4 C3 H3A 110.0 . .
C4 C3 H3B 110.0 . .
C3 C4 H4A 111.0 . .
C3 C4 H4B 111.0 . .
C3 C4 C5 103.8(18) . .
H4A C4 H4B 109.0 . .
C5 C4 H4A 111.0 . .
C5 C4 H4B 111.0 . .
C4 C5 H5A 109.5 . .
C4 C5 H5B 109.5 . .
C4 C5 C6 110.7(15) . .
H5A C5 H5B 108.1 . .
C6 C5 H5A 109.5 . .
C6 C5 H5B 109.5 . .
C1 C6 C5 109.3(14) . .
C1 C6 H6A 109.8 . .
C1 C6 H6B 109.8 . .
C5 C6 H6A 109.8 . .
C5 C6 H6B 109.8 . .
H6A C6 H6B 108.3 . .
N2 C111 H11A 108.4 . .
N2 C111 H11B 108.4 . .
H11A C111 H11B 107.4 . .
C112 C111 N2 115.6(8) . .
C112 C111 H11A 108.4 . .
C112 C111 H11B 108.4 . .
C111 C112 H11C 109.3 . .
C111 C112 H11D 109.3 . .
C111 C112 C113 111.7(8) . .
H11C C112 H11D 108.0 . .
C113 C112 H11C 109.3 . .
C113 C112 H11D 109.3 . .
C112 C113 H11E 109.0 . .
C112 C113 H11F 109.0 . .
H11E C113 H11F 107.8 . .
C114 C113 C112 113.0(11) . .
C114 C113 H11E 109.0 . .
C114 C113 H11F 109.0 . .
C113 C114 H11G 109.5 . .
C113 C114 H11H 109.5 . .
C113 C114 H11I 109.5 . .
H11G C114 H11H 109.5 . .
H11G C114 H11I 109.5 . .
H11H C114 H11I 109.5 . .
N2 C121 H12A 108.2 . .
N2 C121 H12B 108.2 . .
H12A C121 H12B 107.3 . .
C122 C121 N2 116.5(8) . .
C122 C121 H12A 108.2 . .
C122 C121 H12B 108.2 . .
C121 C122 H12C 109.3 . .
C121 C122 H12D 109.3 . .
C121 C122 C123 111.5(9) . .
H12C C122 H12D 108.0 . .
C123 C122 H12C 109.3 . .
C123 C122 H12D 109.3 . .
C122 C123 H12E 109.5 . .
C122 C123 H12F 109.5 . .
C122 C123 C124 110.6(9) . .
H12E C123 H12F 108.1 . .
C124 C123 H12E 109.5 . .
C124 C123 H12F 109.5 . .
C123 C124 H12G 109.5 . .
C123 C124 H12H 109.5 . .
C123 C124 H12I 109.5 . .
H12G C124 H12H 109.5 . .
H12G C124 H12I 109.5 . .
H12H C124 H12I 109.5 . .
N2 C131 H13A 108.5 . .
N2 C131 H13B 108.5 . .
N2 C131 C132 115.1(6) . .
H13A C131 H13B 107.5 . .
C132 C131 H13A 108.5 . .
C132 C131 H13B 108.5 . .
C131 C132 H13C 109.7 . .
C131 C132 H13D 109.7 . .
C131 C132 C133 109.9(7) . .
H13C C132 H13D 108.2 . .
C133 C132 H13C 109.7 . .
C133 C132 H13D 109.7 . .
C132 C133 H13E 109.6 . .
C132 C133 H13F 109.6 . .
H13E C133 H13F 108.2 . .
C134 C133 C132 110.1(8) . .
C134 C133 H13E 109.6 . .
C134 C133 H13F 109.6 . .
C133 C134 H13G 109.5 . .
C133 C134 H13H 109.5 . .
C133 C134 H13I 109.5 . .
H13G C134 H13H 109.5 . .
H13G C134 H13I 109.5 . .
H13H C134 H13I 109.5 . .
N2 C141 H14A 108.2 . .
N2 C141 H14B 108.2 . .
H14A C141 H14B 107.3 . .
C142 C141 N2 116.5(7) . .
C142 C141 H14A 108.2 . .
C142 C141 H14B 108.2 . .
C141 C142 H14C 110.0 . .
C141 C142 H14D 110.0 . .
C141 C142 C143 108.3(9) . .
H14C C142 H14D 108.4 . .
C143 C142 H14C 110.0 . .
C143 C142 H14D 110.0 . .
C142 C143 H14E 109.1 . .
C142 C143 H14F 109.1 . .
H14E C143 H14F 107.8 . .
C144 C143 C142 112.6(12) . .
C144 C143 H14E 109.1 . .
C144 C143 H14F 109.1 . .
C143 C144 H14G 109.5 . .
C143 C144 H14H 109.5 . .
C143 C144 H14I 109.5 . .
H14G C144 H14H 109.5 . .
H14G C144 H14I 109.5 . .
H14H C144 H14I 109.5 . .
N3 C7 C8 167(4) . .
C7 C8 H8A 109.5 . .
C7 C8 H8B 109.5 . .
C7 C8 H8C 109.5 . .
H8A C8 H8B 109.5 . .
H8A C8 H8C 109.5 . .
H8B C8 H8C 109.5 . .

loop_
_geom_bond_atom_site_label_1
_geom_bond_atom_site_label_2
_geom_bond_distance
_geom_bond_site_symmetry_2
Mo1 O1 2.212(8) .
Mo1 O4 1.945(8) .
Mo1 O6 1.990(8) 2_655
Mo1 O7 1.943(11) .
Mo1 O9 1.970(8) .
Mo1 N1 1.716(8) .
Mo2 O1 2.374(9) .
Mo2 O2 1.698(9) .
Mo2 O5 1.926(8) 2_655
Mo2 O7 1.865(11) .
Mo2 O8 1.911(6) .
Mo2 O10 1.934(8) .
Mo3 O1 2.3583(9) .
Mo3 O3 1.686(6) .
Mo3 O5 1.945(9) .
Mo3 O6 1.908(8) .
Mo3 O9 1.900(9) .
Mo3 O10 1.927(9) .
O1 Mo1 2.212(8) 2_655
O1 Mo2 2.374(9) 2_655
O1 Mo3 2.3583(9) 2_655
O4 Mo1 1.945(8) 2_655
O5 Mo2 1.926(8) 2_655
O6 Mo1 1.990(8) 2_655
O8 Mo2 1.911(6) 2_655
N1 C1 1.500(15) .
N2 C111 1.519(12) .
N2 C121 1.517(11) .
N2 C131 1.524(11) .
N2 C141 1.530(13) .
C1 H1 1.0000 .
C1 C2 1.524(5) .
C1 C6 1.524(5) .
C2 H2A 0.9900 .
C2 H2B 0.9900 .
C2 C3 1.532(5) .
C3 H3A 0.9900 .
C3 H3B 0.9900 .
C3 C4 1.527(5) .
C4 H4A 0.9900 .
C4 H4B 0.9900 .
C4 C5 1.532(5) .
C5 H5A 0.9900 .
C5 H5B 0.9900 .
C5 C6 1.533(5) .
C6 H6A 0.9900 .
C6 H6B 0.9900 .
C111 H11A 0.9900 .
C111 H11B 0.9900 .
C111 C112 1.515(8) .
C112 H11C 0.9900 .
C112 H11D 0.9900 .
C112 C113 1.528(9) .
C113 H11E 0.9900 .
C113 H11F 0.9900 .
C113 C114 1.513(9) .
C114 H11G 0.9800 .
C114 H11H 0.9800 .
C114 H11I 0.9800 .
C121 H12A 0.9900 .
C121 H12B 0.9900 .
C121 C122 1.499(15) .
C122 H12C 0.9900 .
C122 H12D 0.9900 .
C122 C123 1.516(8) .
C123 H12E 0.9900 .
C123 H12F 0.9900 .
C123 C124 1.520(9) .
C124 H12G 0.9800 .
C124 H12H 0.9800 .
C124 H12I 0.9800 .
C131 H13A 0.9900 .
C131 H13B 0.9900 .
C131 C132 1.525(12) .
C132 H13C 0.9900 .
C132 H13D 0.9900 .
C132 C133 1.541(8) .
C133 H13E 0.9900 .
C133 H13F 0.9900 .
C133 C134 1.526(9) .
C134 H13G 0.9800 .
C134 H13H 0.9800 .
C134 H13I 0.9800 .
C141 H14A 0.9900 .
C141 H14B 0.9900 .
C141 C142 1.501(15) .
C142 H14C 0.9900 .
C142 H14D 0.9900 .
C142 C143 1.526(9) .
C143 H14E 0.9900 .
C143 H14F 0.9900 .
C143 C144 1.513(9) .
C144 H14G 0.9800 .
C144 H14H 0.9800 .
C144 H14I 0.9800 .
N3 C7 1.211(9) .
C7 C8 1.495(9) .
C8 H8A 0.9800 .
C8 H8B 0.9800 .
C8 H8C 0.9800 .

loop_
_geom_hbond_atom_site_label_D
_geom_hbond_atom_site_label_H
_geom_hbond_atom_site_label_A
_geom_hbond_distance_DH
_geom_hbond_distance_HA
_geom_hbond_distance_DA
_geom_hbond_angle_DHA
_geom_hbond_site_symmetry_A
C1 H1 O3 1.00 2.83 3.72(2) 148.6 3
C3 H3B O3 0.99 2.83 3.75(3) 154.4 3
C5 H5A O3 0.99 2.93 3.81(3) 149.2 3
